data_2208087
loop_
_publ_author_name
'Xiu-Qing Du'
'Miao-Li Zhu'
'Fei Gao'

_publ_section_title
;
 Chlorobis(1,10-phenanthroline-\k^2^<i>N</i>,<i>N</i>')copper(II)
 bicarbonate
;
_journal_coeditor_code HK6076
_journal_issue 2
_journal_name_full 'Acta Crystallographica Section E'
_journal_page_first m363
_journal_page_last m365
_journal_paper_doi 10.1107/S1600536806002546
_journal_volume 62
_journal_year 2006
_chemical_formula_iupac '[Cu Cl (C12 H8 N2)2] H C O3'
_chemical_formula_moiety 'C24 H16 Cl Cu N4 +, C H O3 -'
_chemical_formula_sum 'C25 H17 Cl Cu N4 O3'
_chemical_formula_weight 520.42
_chemical_name_systematic
;
Chlorobis(1,10-phenanthroline-\k^2^N,N')copper(II) bicarbonate
;
_space_group_IT_number 14
_symmetry_cell_setting monoclinic
_symmetry_space_group_name_Hall '-P 2ybc'
_symmetry_space_group_name_H-M 'P 1 21/c 1'
_atom_sites_solution_hydrogens geom
_atom_sites_solution_primary direct
_atom_sites_solution_secondary difmap
_audit_creation_method SHELXL-97
_cell_angle_alpha 90.00
_cell_angle_beta 111.075(2)
_cell_angle_gamma 90.00
_cell_formula_units_Z 4
_cell_length_a 12.4833(19)
_cell_length_b 11.3559(17)
_cell_length_c 17.112(3)
_cell_measurement_reflns_used 4047
_cell_measurement_temperature 298(2)
_cell_measurement_theta_max 25.49
_cell_measurement_theta_min 2.50
_cell_volume 2263.5(6)
_computing_cell_refinement 'SAINT (Bruker, 2000)'
_computing_data_collection 'SMART (Bruker, 2000)'
_computing_data_reduction SAINT
_computing_molecular_graphics 'SHELXTL/PC (Sheldrick, 1999)'
_computing_publication_material SHELXTL/PC
_computing_structure_refinement 'SHELXL97 (Sheldrick, 1997)'
_computing_structure_solution 'SHELXS97 (Sheldrick, 1997)'
_diffrn_ambient_temperature 298(2)
_diffrn_measured_fraction_theta_full 0.973
_diffrn_measured_fraction_theta_max 0.973
_diffrn_measurement_device_type 'Bruker SMART 1K CCD area-detector'
_diffrn_measurement_method '\f and \w'
_diffrn_radiation_monochromator graphite
_diffrn_radiation_source 'fine-focus sealed tube'
_diffrn_radiation_type MoK\a
_diffrn_radiation_wavelength 0.71073
_diffrn_reflns_av_R_equivalents 0.0228
_diffrn_reflns_av_sigmaI/netI 0.0305
_diffrn_reflns_limit_h_max 14
_diffrn_reflns_limit_h_min -14
_diffrn_reflns_limit_k_max 13
_diffrn_reflns_limit_k_min -13
_diffrn_reflns_limit_l_max 13
_diffrn_reflns_limit_l_min -20
_diffrn_reflns_number 8919
_diffrn_reflns_theta_full 25.00
_diffrn_reflns_theta_max 25.00
_diffrn_reflns_theta_min 1.75
_diffrn_standards_number 0
_exptl_absorpt_coefficient_mu 1.119
_exptl_absorpt_correction_T_max 0.8240
_exptl_absorpt_correction_T_min 0.6631
_exptl_absorpt_correction_type multi-scan
_exptl_absorpt_process_details '(SADABS; Sheldrick, 1996)'
_exptl_crystal_colour blue
_exptl_crystal_density_diffrn 1.527
_exptl_crystal_density_method 'not measured'
_exptl_crystal_description block
_exptl_crystal_F_000 1060
_exptl_crystal_size_max 0.40
_exptl_crystal_size_mid 0.35
_exptl_crystal_size_min 0.18
_refine_diff_density_max 0.936
_refine_diff_density_min -0.741
_refine_ls_extinction_method none
_refine_ls_goodness_of_fit_ref 1.049
_refine_ls_hydrogen_treatment constr
_refine_ls_matrix_type full
_refine_ls_number_parameters 308
_refine_ls_number_reflns 3885
_refine_ls_number_restraints 2
_refine_ls_restrained_S_all 1.053
_refine_ls_R_factor_all 0.0736
_refine_ls_R_factor_gt 0.0654
_refine_ls_shift/su_max 0.000
_refine_ls_shift/su_mean 0.000
_refine_ls_structure_factor_coef Fsqd
_refine_ls_weighting_details 'calc w=1/[\s^2^(Fo^2^)+(0.1246P)^2^+1.1895P] where P=(Fo^2^+2Fc^2^)/3'
_refine_ls_weighting_scheme calc
_refine_ls_wR_factor_gt 0.1775
_refine_ls_wR_factor_ref 0.1847
_reflns_number_gt 3266
_reflns_number_total 3885
_reflns_threshold_expression I>2\s(I)
_cod_data_source_file hk6076.cif
_cod_data_source_block I
_cod_original_sg_symbol_H-M 'P 21/c'
_cod_database_code 2208087
_cod_database_fobs_code 2208087

loop_
_symmetry_equiv_pos_as_xyz
'x, y, z'
'-x, y+1/2, -z+1/2'
'-x, -y, -z'
'x, -y-1/2, z-1/2'

loop_
_atom_site_label
_atom_site_fract_x
_atom_site_fract_y
_atom_site_fract_z
_atom_site_U_iso_or_equiv
_atom_site_adp_type
_atom_site_calc_flag
_atom_site_refinement_flags
_atom_site_occupancy
_atom_site_type_symbol
Cu1 0.21255(4) 0.26646(5) 0.42495(3) 0.0549(2) Uani d . 1 Cu
N1 0.0713(3) 0.2345(3) 0.4495(2) 0.0543(8) Uani d . 1 N
N2 0.2788(3) 0.1401(3) 0.5210(2) 0.0525(8) Uani d . 1 N
N3 0.3565(3) 0.2861(4) 0.4022(2) 0.0598(9) Uani d . 1 N
N4 0.1576(3) 0.1962(3) 0.3053(2) 0.0519(8) Uani d . 1 N
Cl1 0.20918(8) 0.46088(10) 0.45983(7) 0.0635(3) Uani d . 1 Cl
C1 -0.0309(4) 0.2838(4) 0.4137(3) 0.0659(12) Uani d . 1 C
H1 -0.0432 0.3319 0.3673 0.079 Uiso calc R 1 H
C2 -0.1207(4) 0.2665(5) 0.4427(4) 0.0739(14) Uani d . 1 C
H2 -0.1920 0.3007 0.4149 0.089 Uiso calc R 1 H
C3 -0.1034(4) 0.1992(5) 0.5120(4) 0.0726(13) Uani d . 1 C
H3 -0.1619 0.1898 0.5330 0.087 Uiso calc R 1 H
C4 0.0024(4) 0.1444(4) 0.5514(3) 0.0583(10) Uani d . 1 C
C5 0.0884(3) 0.1654(3) 0.5167(3) 0.0511(9) Uani d . 1 C
C6 0.1996(3) 0.1150(3) 0.5559(3) 0.0501(9) Uani d . 1 C
C7 0.0307(5) 0.0741(5) 0.6241(3) 0.0738(13) Uani d . 1 C
H7 -0.0253 0.0595 0.6469 0.089 Uiso calc R 1 H
C8 0.1372(5) 0.0269(5) 0.6620(3) 0.0749(13) Uani d . 1 C
H8 0.1532 -0.0172 0.7107 0.090 Uiso calc R 1 H
C9 0.2247(4) 0.0450(4) 0.6273(3) 0.0640(11) Uani d . 1 C
C10 0.3353(4) -0.0009(4) 0.6621(4) 0.0766(13) Uani d . 1 C
H10 0.3551 -0.0481 0.7096 0.092 Uiso calc R 1 H
C11 0.4130(4) 0.0231(5) 0.6269(4) 0.0776(13) Uani d . 1 C
H11 0.4868 -0.0077 0.6496 0.093 Uiso calc R 1 H
C12 0.3822(4) 0.0952(4) 0.5554(3) 0.0626(11) Uani d . 1 C
H12 0.4369 0.1116 0.5317 0.075 Uiso calc R 1 H
C13 0.4551(4) 0.3350(5) 0.4517(3) 0.0772(14) Uani d . 1 C
H13 0.4607 0.3621 0.5043 0.093 Uiso calc R 1 H
C14 0.5482(4) 0.3468(5) 0.4277(4) 0.0809(15) Uani d . 1 C
H14 0.6149 0.3825 0.4633 0.097 Uiso calc R 1 H
C15 0.5425(4) 0.3062(5) 0.3517(3) 0.0719(13) Uani d . 1 C
H15 0.6050 0.3153 0.3349 0.086 Uiso calc R 1 H
C16 0.4431(4) 0.2506(4) 0.2989(3) 0.0568(10) Uani d . 1 C
C17 0.3508(3) 0.2443(3) 0.3273(3) 0.0503(9) Uani d . 1 C
C18 0.2443(3) 0.1936(4) 0.2755(2) 0.0492(9) Uani d . 1 C
C19 0.4306(4) 0.2011(4) 0.2197(3) 0.0630(11) Uani d . 1 C
H19 0.4913 0.2047 0.2004 0.076 Uiso calc R 1 H
C20 0.3312(4) 0.1487(4) 0.1723(3) 0.0635(11) Uani d . 1 C
H20 0.3257 0.1145 0.1216 0.076 Uiso calc R 1 H
C21 0.2339(4) 0.1446(4) 0.1981(2) 0.0551(10) Uani d . 1 C
C22 0.1279(4) 0.0978(4) 0.1507(3) 0.0683(12) Uani d . 1 C
H22 0.1170 0.0625 0.0994 0.082 Uiso calc R 1 H
C23 0.0397(4) 0.1039(5) 0.1796(3) 0.0717(13) Uani d . 1 C
H23 -0.0324 0.0752 0.1472 0.086 Uiso calc R 1 H
C24 0.0578(4) 0.1527(4) 0.2571(3) 0.0617(11) Uani d . 1 C
H24 -0.0032 0.1550 0.2761 0.074 Uiso calc R 1 H
C25 0.7245(6) 0.3298(7) 0.1799(6) 0.384(18) Uani d D 1 C
O1 0.6976(7) 0.3697(7) 0.2405(5) 0.166(3) Uani d D 1 O
H1A 0.6785 0.4389 0.2317 0.249 Uiso calc R 1 H
O2 0.8314(5) 0.3199(10) 0.1927(5) 0.216(4) Uani d D 1 O
O3 0.6560(9) 0.3000(15) 0.1097(7) 0.345(10) Uani d D 1 O

loop_
_atom_site_aniso_label
_atom_site_aniso_U_11
_atom_site_aniso_U_22
_atom_site_aniso_U_33
_atom_site_aniso_U_12
_atom_site_aniso_U_13
_atom_site_aniso_U_23
Cu1 0.0378(3) 0.0723(4) 0.0562(4) -0.0129(2) 0.0188(2) -0.0074(2)
N1 0.0397(18) 0.058(2) 0.067(2) -0.0074(14) 0.0215(16) -0.0053(16)
N2 0.0474(18) 0.0533(19) 0.0581(18) -0.0021(14) 0.0208(15) -0.0051(14)
N3 0.0376(17) 0.082(2) 0.059(2) -0.0162(16) 0.0169(15) -0.0118(18)
N4 0.0398(16) 0.064(2) 0.0471(17) -0.0134(15) 0.0104(13) 0.0011(15)
Cl1 0.0478(6) 0.0588(6) 0.0729(7) -0.0030(4) 0.0085(5) 0.0071(5)
C1 0.043(2) 0.069(3) 0.082(3) -0.0051(19) 0.018(2) 0.000(2)
C2 0.040(2) 0.083(3) 0.094(4) 0.001(2) 0.019(2) -0.002(3)
C3 0.052(3) 0.084(3) 0.093(4) -0.012(2) 0.041(3) -0.010(3)
C4 0.050(2) 0.057(2) 0.075(3) -0.0118(18) 0.030(2) -0.011(2)
C5 0.048(2) 0.049(2) 0.061(2) -0.0120(17) 0.0253(18) -0.0103(17)
C6 0.046(2) 0.045(2) 0.062(2) -0.0078(15) 0.0230(17) -0.0092(17)
C7 0.079(3) 0.073(3) 0.087(3) -0.019(3) 0.052(3) -0.004(3)
C8 0.077(3) 0.075(3) 0.079(3) -0.017(3) 0.035(3) 0.008(2)
C9 0.067(3) 0.056(2) 0.066(3) -0.011(2) 0.021(2) -0.004(2)
C10 0.071(3) 0.064(3) 0.086(3) 0.002(2) 0.019(3) 0.015(2)
C11 0.059(3) 0.074(3) 0.092(3) 0.009(2) 0.018(2) 0.009(3)
C12 0.049(2) 0.068(3) 0.074(3) 0.0059(19) 0.026(2) 0.000(2)
C13 0.050(2) 0.111(4) 0.071(3) -0.026(3) 0.022(2) -0.024(3)
C14 0.042(2) 0.106(4) 0.089(4) -0.023(2) 0.016(2) -0.014(3)
C15 0.039(2) 0.099(4) 0.079(3) -0.010(2) 0.023(2) 0.005(3)
C16 0.046(2) 0.063(2) 0.063(3) 0.0018(17) 0.0229(19) 0.0118(18)
C17 0.039(2) 0.057(2) 0.053(2) -0.0044(15) 0.0144(17) 0.0035(16)
C18 0.044(2) 0.051(2) 0.049(2) -0.0041(16) 0.0129(16) 0.0043(16)
C19 0.056(2) 0.079(3) 0.059(2) 0.012(2) 0.026(2) 0.013(2)
C20 0.073(3) 0.072(3) 0.049(2) 0.009(2) 0.026(2) 0.0066(19)
C21 0.060(2) 0.053(2) 0.046(2) 0.0001(18) 0.0111(17) 0.0074(17)
C22 0.079(3) 0.063(3) 0.051(2) -0.013(2) 0.008(2) -0.0048(19)
C23 0.057(3) 0.082(3) 0.062(3) -0.027(2) 0.004(2) -0.002(2)
C24 0.049(2) 0.073(3) 0.057(2) -0.020(2) 0.0114(18) 0.005(2)
C25 0.052(5) 0.73(4) 0.36(2) -0.034(11) 0.060(8) -0.41(3)
O1 0.170(6) 0.219(8) 0.159(5) -0.025(6) 0.120(5) -0.053(5)
O2 0.067(3) 0.423(13) 0.181(7) 0.037(6) 0.072(4) 0.062(8)
O3 0.168(8) 0.56(2) 0.190(9) 0.126(11) -0.079(7) -0.210(12)

loop_
_atom_type_symbol
_atom_type_description
_atom_type_scat_dispersion_real
_atom_type_scat_dispersion_imag
_atom_type_scat_source
C C 0.0033 0.0016 'International Tables Vol C Tables 4.2.6.8 and 6.1.1.4'
H H 0.0000 0.0000 'International Tables Vol C Tables 4.2.6.8 and 6.1.1.4'
N N 0.0061 0.0033 'International Tables Vol C Tables 4.2.6.8 and 6.1.1.4'
O O 0.0106 0.0060 'International Tables Vol C Tables 4.2.6.8 and 6.1.1.4'
Cu Cu 0.3201 1.2651 'International Tables Vol C Tables 4.2.6.8 and 6.1.1.4'
Cl Cl 0.1484 0.1585 'International Tables Vol C Tables 4.2.6.8 and 6.1.1.4'

loop_
_geom_angle_atom_site_label_1
_geom_angle_atom_site_label_2
_geom_angle_atom_site_label_3
_geom_angle
_geom_angle_publ_flag
N3 Cu1 N1 175.79(15) y
N3 Cu1 N4 81.42(13) y
N1 Cu1 N4 97.75(14) y
N3 Cu1 N2 95.76(15) y
N1 Cu1 N2 80.77(14) y
N4 Cu1 N2 113.89(13) y
N3 Cu1 Cl1 92.63(12) y
N1 Cu1 Cl1 91.16(10) y
N4 Cu1 Cl1 126.75(10) y
N2 Cu1 Cl1 119.36(10) y
C1 N1 C5 118.3(4) ?
C1 N1 Cu1 127.2(3) ?
C5 N1 Cu1 114.0(3) ?
C12 N2 C6 118.4(4) ?
C12 N2 Cu1 131.2(3) ?
C6 N2 Cu1 110.0(3) ?
C13 N3 C17 118.1(4) ?
C13 N3 Cu1 127.9(3) ?
C17 N3 Cu1 114.0(3) ?
C24 N4 C18 117.4(4) ?
C24 N4 Cu1 131.8(3) ?
C18 N4 Cu1 110.8(2) ?
N1 C1 C2 122.6(5) ?
N1 C1 H1 118.7 ?
C2 C1 H1 118.7 ?
C3 C2 C1 119.6(5) ?
C3 C2 H2 120.2 ?
C1 C2 H2 120.2 ?
C2 C3 C4 119.8(4) ?
C2 C3 H3 120.1 ?
C4 C3 H3 120.1 ?
C3 C4 C7 124.8(4) ?
C3 C4 C5 116.7(4) ?
C7 C4 C5 118.4(4) ?
N1 C5 C4 122.9(4) ?
N1 C5 C6 117.8(3) ?
C4 C5 C6 119.3(4) ?
N2 C6 C9 122.4(4) ?
N2 C6 C5 116.6(4) ?
C9 C6 C5 121.0(4) ?
C8 C7 C4 122.3(4) ?
C8 C7 H7 118.9 ?
C4 C7 H7 118.9 ?
C7 C8 C9 120.3(5) ?
C7 C8 H8 119.9 ?
C9 C8 H8 119.9 ?
C10 C9 C6 117.6(4) ?
C10 C9 C8 123.7(5) ?
C6 C9 C8 118.7(4) ?
C11 C10 C9 119.8(5) ?
C11 C10 H10 120.1 ?
C9 C10 H10 120.1 ?
C10 C11 C12 119.6(5) ?
C10 C11 H11 120.2 ?
C12 C11 H11 120.2 ?
N2 C12 C11 122.2(4) ?
N2 C12 H12 118.9 ?
C11 C12 H12 118.9 ?
N3 C13 C14 122.5(5) ?
N3 C13 H13 118.8 ?
C14 C13 H13 118.8 ?
C15 C14 C13 119.7(4) ?
C15 C14 H14 120.2 ?
C13 C14 H14 120.2 ?
C14 C15 C16 120.2(4) ?
C14 C15 H15 119.9 ?
C16 C15 H15 119.9 ?
C15 C16 C17 116.6(4) ?
C15 C16 C19 124.3(4) ?
C17 C16 C19 119.1(4) ?
N3 C17 C16 122.9(4) ?
N3 C17 C18 116.9(4) ?
C16 C17 C18 120.2(4) ?
N4 C18 C21 123.5(3) ?
N4 C18 C17 116.8(3) ?
C21 C18 C17 119.7(4) ?
C20 C19 C16 120.5(4) ?
C20 C19 H19 119.7 ?
C16 C19 H19 119.7 ?
C19 C20 C21 121.7(4) ?
C19 C20 H20 119.2 ?
C21 C20 H20 119.2 ?
C22 C21 C18 116.8(4) ?
C22 C21 C20 124.6(4) ?
C18 C21 C20 118.6(4) ?
C23 C22 C21 119.7(4) ?
C23 C22 H22 120.2 ?
C21 C22 H22 120.2 ?
C22 C23 C24 119.7(4) ?
C22 C23 H23 120.1 ?
C24 C23 H23 120.1 ?
N4 C24 C23 122.9(4) ?
N4 C24 H24 118.5 ?
C23 C24 H24 118.5 ?
O3 C25 O2 117.0(10) ?
O3 C25 O1 126.0(9) ?
O2 C25 O1 117.0(9) ?
C25 O1 H1A 109.5 ?

loop_
_geom_bond_atom_site_label_1
_geom_bond_atom_site_label_2
_geom_bond_distance
_geom_bond_publ_flag
Cu1 N3 1.983(3) y
Cu1 N1 1.988(3) y
Cu1 N4 2.071(3) y
Cu1 N2 2.114(3) y
Cu1 Cl1 2.2914(13) y
N1 C1 1.325(6) ?
N1 C5 1.343(6) ?
N2 C12 1.314(5) ?
N2 C6 1.356(5) ?
N3 C13 1.339(5) ?
N3 C17 1.345(6) ?
N4 C24 1.318(5) ?
N4 C18 1.353(5) ?
C1 C2 1.393(7) ?
C1 H1 0.9300 ?
C2 C3 1.361(8) ?
C2 H2 0.9300 ?
C3 C4 1.395(7) ?
C3 H3 0.9300 ?
C4 C7 1.413(7) ?
C4 C5 1.421(6) ?
C5 C6 1.426(6) ?
C6 C9 1.394(6) ?
C7 C8 1.362(8) ?
C7 H7 0.9300 ?
C8 C9 1.434(7) ?
C8 H8 0.9300 ?
C9 C10 1.393(7) ?
C10 C11 1.341(8) ?
C10 H10 0.9300 ?
C11 C12 1.404(7) ?
C11 H11 0.9300 ?
C12 H12 0.9300 ?
C13 C14 1.371(7) ?
C13 H13 0.9300 ?
C14 C15 1.357(8) ?
C14 H14 0.9300 ?
C15 C16 1.396(7) ?
C15 H15 0.9300 ?
C16 C17 1.404(6) ?
C16 C19 1.423(7) ?
C17 C18 1.427(5) ?
C18 C21 1.399(6) ?
C19 C20 1.352(7) ?
C19 H19 0.9300 ?
C20 C21 1.434(6) ?
C20 H20 0.9300 ?
C21 C22 1.386(6) ?
C22 C23 1.360(7) ?
C22 H22 0.9300 ?
C23 C24 1.379(7) ?
C23 H23 0.9300 ?
C24 H24 0.9300 ?
C25 O3 1.245(8) ?
C25 O2 1.278(9) ?
C25 O1 1.282(9) ?
O1 H1A 0.8200 ?

loop_
_geom_hbond_atom_site_label_D
_geom_hbond_atom_site_label_H
_geom_hbond_atom_site_label_A
_geom_hbond_site_symmetry_A
_geom_hbond_distance_DH
_geom_hbond_distance_HA
_geom_hbond_distance_DA
_geom_hbond_angle_DHA
_geom_hbond_publ_flag
C23 H23 Cl1 2_545 0.93 2.65 3.557(4) 166 y
C20 H20 Cl1 4_565 0.93 2.76 3.620(5) 154 y
C15 H15 O1 . 0.93 2.38 3.247(7) 155 y
C14 H14 Cl1 3_666 0.93 2.76 3.668(5) 165 y
C7 H7 O2 4_466 0.93 2.59 3.333(8) 138 y

loop_
_geom_torsion_atom_site_label_1
_geom_torsion_atom_site_label_2
_geom_torsion_atom_site_label_3
_geom_torsion_atom_site_label_4
_geom_torsion
N4 Cu1 N1 C1 -67.8(4)
N2 Cu1 N1 C1 179.1(4)
Cl1 Cu1 N1 C1 59.5(4)
N4 Cu1 N1 C5 120.5(3)
N2 Cu1 N1 C5 7.5(3)
Cl1 Cu1 N1 C5 -112.1(3)
N3 Cu1 N2 C12 2.7(4)
N1 Cu1 N2 C12 -179.7(4)
N4 Cu1 N2 C12 85.8(4)
Cl1 Cu1 N2 C12 -93.6(4)
N3 Cu1 N2 C6 174.7(3)
N1 Cu1 N2 C6 -7.7(3)
N4 Cu1 N2 C6 -102.2(3)
Cl1 Cu1 N2 C6 78.4(3)
N4 Cu1 N3 C13 177.9(5)
N2 Cu1 N3 C13 -68.7(5)
Cl1 Cu1 N3 C13 51.1(5)
N4 Cu1 N3 C17 -1.9(3)
N2 Cu1 N3 C17 111.5(3)
Cl1 Cu1 N3 C17 -128.7(3)
N3 Cu1 N4 C24 -179.1(4)
N1 Cu1 N4 C24 5.0(4)
N2 Cu1 N4 C24 88.3(4)
Cl1 Cu1 N4 C24 -92.3(4)
N3 Cu1 N4 C18 3.0(3)
N1 Cu1 N4 C18 -172.8(3)
N2 Cu1 N4 C18 -89.5(3)
Cl1 Cu1 N4 C18 89.9(3)
C5 N1 C1 C2 -0.2(7)
Cu1 N1 C1 C2 -171.5(4)
N1 C1 C2 C3 1.9(8)
C1 C2 C3 C4 -2.6(8)
C2 C3 C4 C7 179.1(5)
C2 C3 C4 C5 1.5(7)
C1 N1 C5 C4 -0.9(6)
Cu1 N1 C5 C4 171.6(3)
C1 N1 C5 C6 -178.6(4)
Cu1 N1 C5 C6 -6.1(4)
C3 C4 C5 N1 0.2(6)
C7 C4 C5 N1 -177.5(4)
C3 C4 C5 C6 177.9(4)
C7 C4 C5 C6 0.2(6)
C12 N2 C6 C9 0.9(6)
Cu1 N2 C6 C9 -172.3(3)
C12 N2 C6 C5 -180.0(4)
Cu1 N2 C6 C5 6.8(4)
N1 C5 C6 N2 -0.9(5)
C4 C5 C6 N2 -178.7(3)
N1 C5 C6 C9 178.2(4)
C4 C5 C6 C9 0.4(6)
C3 C4 C7 C8 -177.0(5)
C5 C4 C7 C8 0.5(7)
C4 C7 C8 C9 -1.7(8)
N2 C6 C9 C10 -0.8(6)
C5 C6 C9 C10 -179.9(4)
N2 C6 C9 C8 177.5(4)
C5 C6 C9 C8 -1.6(6)
C7 C8 C9 C10 -179.6(5)
C7 C8 C9 C6 2.2(7)
C6 C9 C10 C11 0.1(8)
C8 C9 C10 C11 -178.1(5)
C9 C10 C11 C12 0.4(8)
C6 N2 C12 C11 -0.3(7)
Cu1 N2 C12 C11 171.2(4)
C10 C11 C12 N2 -0.4(8)
C17 N3 C13 C14 1.9(8)
Cu1 N3 C13 C14 -177.9(4)
N3 C13 C14 C15 -1.1(10)
C13 C14 C15 C16 -1.2(9)
C14 C15 C16 C17 2.5(7)
C14 C15 C16 C19 -177.4(5)
C13 N3 C17 C16 -0.4(7)
Cu1 N3 C17 C16 179.4(3)
C13 N3 C17 C18 -179.4(5)
Cu1 N3 C17 C18 0.4(5)
C15 C16 C17 N3 -1.7(6)
C19 C16 C17 N3 178.2(4)
C15 C16 C17 C18 177.2(4)
C19 C16 C17 C18 -2.9(6)
C24 N4 C18 C21 -1.9(6)
Cu1 N4 C18 C21 176.3(3)
C24 N4 C18 C17 178.1(4)
Cu1 N4 C18 C17 -3.7(4)
N3 C17 C18 N4 2.3(6)
C16 C17 C18 N4 -176.7(4)
N3 C17 C18 C21 -177.7(4)
C16 C17 C18 C21 3.4(6)
C15 C16 C19 C20 -180.0(5)
C17 C16 C19 C20 0.1(7)
C16 C19 C20 C21 2.2(7)
N4 C18 C21 C22 0.5(6)
C17 C18 C21 C22 -179.5(4)
N4 C18 C21 C20 178.9(4)
C17 C18 C21 C20 -1.1(6)
C19 C20 C21 C22 176.5(4)
C19 C20 C21 C18 -1.7(6)
C18 C21 C22 C23 1.6(6)
C20 C21 C22 C23 -176.7(4)
C21 C22 C23 C24 -2.3(7)
C18 N4 C24 C23 1.2(7)
Cu1 N4 C24 C23 -176.6(4)
C22 C23 C24 N4 0.9(8)
